data_2005253
loop_
_publ_author_name
'Sch\"afer, M.'
'Herbst-Irmer, R.'
'Pohl, E.'
'Sch\"unke, C.'
'Tietze, L. F.'

_publ_section_title
;(2<i>R</i>)-3-[(4<i>S</i>)-4-Benzyl-2-oxo-3-oxazolidinyl]-3-oxo-2-[(1<i>R</i>,2<i>S</i>)-2-vinylcyclohexyl]propionic
 Acid Methyl Ester and
 (2<i>R</i>)-3-[(4<i>S</i>)-4-Benzyl-2-oxo-3-oxazolidinyl]-3-oxo-2-[(1<i>R</i>,2<i>S</i>)-2-vinylcyclopentyl]propionic
 Acid Methyl Ester
;
_journal_issue 8
_journal_name_full 'Acta Crystallographica Section C'
_journal_page_first 2029
_journal_page_last 2032
_journal_paper_doi 10.1107/S010827019600159X
_journal_volume 52
_journal_year 1996
_chemical_formula_sum 'C21 H25 N O5'
_chemical_formula_weight 371.42
_chemical_name_systematic
;
(1'R,2R,2'S,4''S)-3-(4''-Benzyl-oxazolidin-2''-one-3''-yl)
-3-oxo-2-(2'-vinyl-cyclopentyl)-propionic acid methyl ester
;
_space_group_IT_number 19
_symmetry_cell_setting orthorhombic
_symmetry_space_group_name_Hall 'P 2ac 2ab'
_symmetry_space_group_name_H-M 'P 21 21 21'
_audit_creation_method SHELXL
_cell_angle_alpha 90
_cell_angle_beta 90
_cell_angle_gamma 90
_cell_formula_units_Z 4
_cell_length_a 9.272(5)
_cell_length_b 9.699(2)
_cell_length_c 21.210(6)
_cell_measurement_reflns_used 52
_cell_measurement_temperature 153(2)
_cell_measurement_theta_max 12.5
_cell_measurement_theta_min 10
_cell_volume 1907.4(12)
_computing_cell_refinement DIF4
_computing_data_collection 'DIF4 (Stoe & Cie, 1988a)'
_computing_data_reduction 'REDU4 (Stoe & Cie, 1988b)'
_computing_molecular_graphics 'SHELXTL-Plus (Sheldrick, 1994)'
_computing_publication_material SHELXL93
_computing_structure_refinement 'SHELXL93 (Sheldrick, 1993)'
_computing_structure_solution 'SHELXS86 (Sheldrick, 1990)'
_diffrn_ambient_temperature 153(2)
_diffrn_measurement_device 'Stoe-Siemens AED four-circle diffractometer'
_diffrn_measurement_method 'profile from 2\q/\w'
_diffrn_radiation_monochromator graphite
_diffrn_radiation_source 'fine-focus sealed tube'
_diffrn_radiation_type MoK\a
_diffrn_radiation_wavelength 0.71073
_diffrn_reflns_av_R_equivalents 0.0298
_diffrn_reflns_av_sigmaI/netI 0.0267
_diffrn_reflns_limit_h_max 11
_diffrn_reflns_limit_h_min -11
_diffrn_reflns_limit_k_max 11
_diffrn_reflns_limit_k_min -11
_diffrn_reflns_limit_l_max 25
_diffrn_reflns_limit_l_min -25
_diffrn_reflns_number 5584
_diffrn_reflns_theta_max 25.06
_diffrn_reflns_theta_min 3.04
_diffrn_standards_decay_% 0
_diffrn_standards_interval_time 90
_diffrn_standards_number 3
_exptl_absorpt_coefficient_mu 0.092
_exptl_absorpt_correction_type none
_exptl_crystal_colour colourless
_exptl_crystal_density_diffrn 1.293
_exptl_crystal_density_method none
_exptl_crystal_description block
_exptl_crystal_F_000 792
_exptl_crystal_size_max 0.60
_exptl_crystal_size_mid 0.40
_exptl_crystal_size_min 0.30
_refine_diff_density_max .385
_refine_diff_density_min -.171
_refine_ls_abs_structure_details 'Flack (1983)'
_refine_ls_abs_structure_Flack 0.2(13)
_refine_ls_extinction_coef 0.0082(14)
_refine_ls_extinction_method 'SHELXL93 (Sheldrick, 1993)'
_refine_ls_goodness_of_fit_all 1.079
_refine_ls_goodness_of_fit_obs 1.042
_refine_ls_hydrogen_treatment 'H atoms riding'
_refine_ls_matrix_type full
_refine_ls_number_parameters 246
_refine_ls_number_reflns 3361
_refine_ls_number_restraints 0
_refine_ls_restrained_S_all 1.079
_refine_ls_restrained_S_obs 1.042
_refine_ls_R_factor_all 0.0495
_refine_ls_R_factor_obs 0.0415
_refine_ls_shift/esd_max 0.000
_refine_ls_shift/esd_mean 0.000
_refine_ls_structure_factor_coef Fsqd
_refine_ls_weighting_details 'w = 1/[\s^2^(Fo^2^)+(0.0441P)^2^+0.7871P] where P=(Fo^2^+2Fc^2^)/3'
_refine_ls_weighting_scheme calc
_refine_ls_wR_factor_all 0.1072
_refine_ls_wR_factor_obs 0.0979
_reflns_number_observed 3029
_reflns_number_total 3361
_reflns_observed_criterion >2sigma(I)
_cod_data_source_file jz1097.cif
_cod_data_source_block II
_cod_depositor_comments
;
The following automatic conversions were performed:
'_symmetry_cell_setting' value 'Orthorhombic' changed to 'orthorhombic'
according to '/home/saulius/struct/CIF-dictionaries/cif_core.dic'
dictionary named 'cif_core.dic' version 2.4.1 from 2010-06-29.

Automatic conversion script
Id: cif_fix_enum 1527 2010-12-29 10:47:43Z saulius 

The following automatic conversions were performed:

'_symmetry_cell_setting' value 'Orthorhombic' changed to
'orthorhombic' according to
/home/saulius/struct/CIF-dictionaries/cif_core.dic dictionary named
'cif_core.dic' version 2.4.1 from 2010-06-29.

Automatic conversion script
Id: cif_fix_values 1715 2011-07-08 13:25:40Z adriana 

The following automatic conversions were performed:

'_refine_ls_weighting_scheme' value 'calc w =
1/[\s^2^(Fo^2^)+(0.0441P)^2^+0.7871P] where P=(Fo^2^+2Fc^2^)/3' was
changed to 'calc'. New tag '_refine_ls_weighting_details' was
created. The value of the new tag was set to 'w =
1/[\s^2^(Fo^2^)+(0.0441P)^2^+0.7871P] where P=(Fo^2^+2Fc^2^)/3'.

Automatic conversion script
Id: cif_fix_values 3143 2015-03-26 13:38:13Z robertas 
;
_cod_original_cell_volume 1907(1)
_cod_original_sg_symbol_H-M ' P 21 21 21'
_cod_database_code 2005253

loop_
_symmetry_equiv_pos_as_xyz
'x, y, z'
'-x+1/2, -y, z+1/2'
'-x, y+1/2, -z+1/2'
'x+1/2, -y+1/2, -z'

loop_
_atom_site_aniso_label
_atom_site_aniso_U_11
_atom_site_aniso_U_22
_atom_site_aniso_U_33
_atom_site_aniso_U_12
_atom_site_aniso_U_13
_atom_site_aniso_U_23
O1 0.128(2) 0.0532(12) 0.0323(10) 0.0206(13) -0.0177(11) -0.0009(9)
C2 0.076(2) 0.0378(14) 0.0318(11) 0.0069(14) -0.0065(12) 0.0011(11)
O2 0.136(2) 0.0334(10) 0.0393(10) 0.0117(12) -0.0108(12) 0.0018(8)
N3 0.0467(11) 0.0290(10) 0.0300(9) 0.0046(9) -0.0034(9) -0.0046(8)
C4 0.0472(15) 0.0375(13) 0.0330(12) 0.0011(12) -0.0041(11) -0.0112(10)
C41 0.0392(14) 0.0452(14) 0.0402(12) -0.0079(12) 0.0044(11) -0.0095(11)
C42 0.0351(12) 0.0380(12) 0.0323(11) 0.0026(10) -0.0001(10) -0.0038(10)
C43 0.0349(13) 0.0383(12) 0.0385(12) -0.0019(11) 0.0020(10) -0.0012(10)
C44 0.0413(14) 0.0482(14) 0.0344(12) 0.0057(12) 0.0070(10) -0.0034(11)
C45 0.0499(15) 0.0389(13) 0.0408(13) 0.0065(13) -0.0031(12) -0.0092(11)
C46 0.0512(16) 0.0372(13) 0.0455(14) -0.0047(13) -0.0002(12) 0.0020(11)
C47 0.0486(15) 0.0443(15) 0.0347(12) -0.0048(13) 0.0083(10) 0.0000(11)
C5 0.099(3) 0.0566(18) 0.0434(15) 0.0211(17) -0.0237(16) -0.0180(13)
C1' 0.0268(11) 0.0300(11) 0.0318(11) 0.0007(10) -0.0007(9) -0.0016(9)
O3 0.0592(11) 0.0265(8) 0.0383(8) -0.0014(8) -0.0014(8) 0.0000(7)
C2' 0.0262(11) 0.0278(11) 0.0299(10) 0.0000(9) 0.0012(9) -0.0025(8)
C3' 0.0292(12) 0.0321(11) 0.0322(11) -0.0008(10) -0.0016(9) -0.0019(9)
O4 0.0306(9) 0.0624(12) 0.0790(13) 0.0011(9) -0.0078(9) -0.0287(11)
O5 0.0289(8) 0.0329(9) 0.0513(9) 0.0077(7) -0.0020(7) -0.0060(7)
C4' 0.0345(13) 0.0448(14) 0.0480(14) 0.0122(11) 0.0053(10) 0.0007(12)
C1'' 0.0329(12) 0.0362(12) 0.0318(11) 0.0060(10) 0.0003(9) -0.0035(9)
C2'' 0.0321(12) 0.0342(11) 0.0323(11) 0.0052(9) -0.0019(9) -0.0020(10)
C3'' 0.0421(13) 0.0353(12) 0.0346(12) 0.0032(10) -0.0057(10) 0.0039(10)
C4'' 0.0516(16) 0.0621(17) 0.0353(13) -0.0098(15) 0.0022(12) 0.0070(12)
C5'' 0.0368(14) 0.0474(14) 0.0425(13) -0.0028(12) 0.0071(11) -0.0001(11)
C6'' 0.0356(13) 0.0404(13) 0.0436(13) 0.0003(11) -0.0045(11) 0.0068(10)
C7'' 0.0378(14) 0.074(2) 0.0499(15) -0.0009(14) 0.0050(12) 0.0047(14)

loop_
_atom_site_label
_atom_site_occupancy
_atom_site_fract_x
_atom_site_fract_y
_atom_site_fract_z
_atom_site_U_iso_or_equiv
_atom_site_thermal_displace_type
_atom_site_calc_flag
_atom_site_refinement_flags
_atom_site_type_symbol
O1 1 .7064(3) .2677(2) .51474(8) .0710(7) Uani d . O
C2 1 .6852(3) .2412(3) .4535(1) .0486(7) Uani d . C
O2 1 .6858(3) .1267(2) .43275(8) .0695(7) Uani d . O
N3 1 .6630(2) .3635(2) .42199(8) .0352(4) Uani d . N
C4 1 .6603(3) .4814(3) .4659(1) .0392(6) Uani d . C
H4 1 .7275 .555 .4507 .047 Uiso calc R H
C41 1 .5091(3) .5401(3) .4735(1) .0415(6) Uani d . C
H41A 1 .4726 .5704 .4319 .05 Uiso calc R H
H41B 1 .444 .467(4) .4895 .05 Uiso calc R H
C42 1 .5074(3) .6602(2) .5184(1) .0351(5) Uani d . C
C43 1 .4302(3) .6558(3) .5745(1) .0373(5) Uani d . C
H43 1 .3778 .5749 .5851 .045 Uiso calc R H
C44 1 .4281(3) .7668(3) .6150(1) .0413(6) Uani d . C
H44 1 .3739 .762 .6529 .05 Uiso calc R H
C45 1 .5041(3) .8846(3) .6009(1) .0432(6) Uani d . C
H45 1 .503 .9609 .629 .052 Uiso calc R H
C46 1 .5821(3) .8910(3) .5454(1) .0446(6) Uani d . C
H46 1 .6352 .9719 .5353 .054 Uiso calc R H
C47 1 .5830(3) .7805(3) .5048(1) .0425(6) Uani d . C
H47 1 .6363 .7864 .4667 .051 Uiso calc R H
C5 1 .7215(4) .4134(3) .5245(1) .0665(9) Uani d . C
H5A 1 .8243 .4382 .53 .08 Uiso calc R H
H5B 1 .6675 .443(6) .5624 .08 Uiso calc R H
C1' 1 .6604(2) .3849(2) .3574(1) .0295(5) Uani d . C
O3 1 .6553(2) .5009(2) .33758(7) .0413(4) Uani d . O
C2' 1 .6655(2) .2586(2) .31526(9) .0280(4) Uani d . C
H2' 1 .605 .1858 .3357 .034 Uiso calc R H
C3' 1 .8193(2) .2066(2) .3144(1) .0312(5) Uani d . C
O4 1 .9195(2) .2662(2) .3370(1) .0573(5) Uani d . O
O5 1 .8296(2) .0890(2) .28349(8) .0377(4) Uani d . O
C4' 1 .9733(3) .0343(3) .2763(1) .0424(6) Uani d . C
H4'A 1 .9696 -0.05 .2509 .064 Uiso calc R H
H4'B 1 1.0135 .013(5) .3179 .064 Uiso calc R H
H4'C 1 1.0343 .1027 .2551 .064 Uiso calc R H
C1'' 1 .6083(2) .2786(2) .2481(1) .0337(5) Uani d . C
H1'' 1 .5964 .1838 .2303 .04 Uiso calc R H
C2'' 1 .4607(2) .3481(2) .2422(1) .0329(5) Uani d . C
H2'' 1 .4669 .4436 .2597 .039 Uiso calc R H
C3'' 1 .4460(3) .3561(3) .1703(1) .0374(5) Uani d . C
H3''A 1 .4147 .2664 .1527 .045 Uiso calc R H
H3''B 1 .3754 .428(4) .1581 .045 Uiso calc R H
C4'' 1 .5963(3) .3931(3) .1474(1) .0497(7) Uani d . C
H4''A 1 .6022 .4927 .1374 .06 Uiso calc R H
H4''B 1 .6207 .340(5) .109 .06 Uiso calc R H
C5'' 1 .6998(3) .3566(3) .2014(1) .0423(6) Uani d . C
H5''A 1 .7802 .2986 .1859 .051 Uiso calc R H
H5''B 1 .7402 .441(5) .2207 .051 Uiso calc R H
C6'' 1 .3439(3) .2723(3) .2752(1) .0399(6) Uani d . C
H6'' 1 .3178 .1841 .2594 .048 Uiso calc R H
C7'' 1 .2742(3) .3187(3) .3245(1) .0540(7) Uani d . C
H7''A 1 .2974 .4065 .3415 .065 Uiso calc R H
H7''B 1 .2004 .265(5) .3432 .065 Uiso calc R H

loop_
_atom_type_symbol
_atom_type_description
_atom_type_scat_dispersion_real
_atom_type_scat_dispersion_imag
_atom_type_scat_source
C C .0033 .0016 'International Tables Vol C Tables 4.2.6.8 and 6.1.1.4'
H H .0000 .0000 'International Tables Vol C Tables 4.2.6.8 and 6.1.1.4'
O O .0106 .0060 'International Tables Vol C Tables 4.2.6.8 and 6.1.1.4'
N N .0061 .0033 'International Tables Vol C Tables 4.2.6.8 and 6.1.1.4'

loop_
_geom_angle_atom_site_label_1
_geom_angle_atom_site_label_2
_geom_angle_atom_site_label_3
_geom_angle
_geom_angle_publ_flag
C2 O1 C5 110.0(2) y
O2 C2 O1 122.3(2) y
O2 C2 N3 128.6(2) y
O1 C2 N3 109.1(2) y
C2 N3 C1' 127.66(19) y
C2 N3 C4 111.38(18) y
C1' N3 C4 120.51(18) y
N3 C4 C5 99.99(19) y
N3 C4 C41 111.88(19) y
C5 C4 C41 114.8(2) y
C42 C41 C4 111.5(2) ?
C43 C42 C47 117.5(2) ?
C43 C42 C41 121.6(2) ?
C47 C42 C41 120.9(2) ?
C44 C43 C42 121.1(2) ?
C45 C44 C43 120.5(2) ?
C44 C45 C46 119.4(2) ?
C47 C46 C45 120.0(2) ?
C46 C47 C42 121.5(2) ?
O1 C5 C4 105.9(2) y
O3 C1' N3 119.08(19) y
O3 C1' C2' 123.45(19) y
N3 C1' C2' 117.47(18) y
C3' C2' C1' 107.77(17) y
C3' C2' C1'' 110.94(17) y
C1' C2' C1'' 115.79(18) y
O4 C3' O5 124.2(2) y
O4 C3' C2' 124.6(2) y
O5 C3' C2' 111.22(18) y
C3' O5 C4' 115.91(18) y
C5'' C1'' C2'' 103.16(19) ?
C5'' C1'' C2' 118.7(2) ?
C2'' C1'' C2' 116.17(17) ?
C6'' C2'' C1'' 113.34(19) ?
C6'' C2'' C3'' 115.41(19) ?
C1'' C2'' C3'' 100.58(18) ?
C4'' C3'' C2'' 104.42(18) ?
C3'' C4'' C5'' 106.29(19) ?
C1'' C5'' C4'' 104.7(2) ?
C7'' C6'' C2'' 124.5(3) ?

loop_
_geom_bond_atom_site_label_1
_geom_bond_atom_site_label_2
_geom_bond_distance
_geom_bond_publ_flag
O1 C2 1.339(3) y
O1 C5 1.435(4) y
C2 O2 1.195(3) y
C2 N3 1.376(3) y
N3 C1' 1.386(3) y
N3 C4 1.475(3) y
C4 C5 1.518(4) y
C4 C41 1.522(4) ?
C41 C42 1.504(3) ?
C42 C43 1.390(3) ?
C42 C47 1.391(3) ?
C43 C44 1.377(3) ?
C44 C45 1.375(4) ?
C45 C46 1.383(4) ?
C46 C47 1.375(4) ?
C1' O3 1.202(3) y
C1' C2' 1.516(3) y
C2' C3' 1.513(3) y
C2' C1'' 1.532(3) ?
C3' O4 1.194(3) y
C3' O5 1.320(3) y
O5 C4' 1.442(3) y
C1'' C5'' 1.509(3) ?
C1'' C2'' 1.531(3) ?
C2'' C6'' 1.484(3) ?
C2'' C3'' 1.532(3) ?
C3'' C4'' 1.519(4) ?
C4'' C5'' 1.535(4) ?
C6'' C7'' 1.309(4) ?

loop_
_cod_related_entry_id
_cod_related_entry_database
_cod_related_entry_code
1 ChemSpider 9090912
